data_7209345
loop_
_publ_author_name
'Schaefer, H.'
'Savelsberg, G.'

_publ_section_title
;
 Darstellung und kristallstruktur von Na2 Cu P, K2 Ag As, K2 Ag Sb und K2
 Ag Bi
;
_journal_name_full
;
Zeitschrift fuer Naturforschung, Teil B. Anorganische Chemie, Organische
 Chemie (2,1947-32,1977)
;
_journal_page_first 745
_journal_page_last 748
_journal_volume 32
_journal_year 1977
_chemical_formula_sum 'Ag K2 Sb'
_space_group_IT_number 20
_symmetry_space_group_name_Hall 'C 2c 2'
_symmetry_space_group_name_H-M 'C 2 2 21'
_cell_angle_alpha 90
_cell_angle_beta 90
_cell_angle_gamma 90
_cell_formula_units_Z 4
_cell_length_a 10.44
_cell_length_b 8.29
_cell_length_c 6.28
_cell_volume 543.519
_citation_journal_id_ASTM ZENBAX
_cod_data_source_file silver1-2_376.cif
_cod_data_source_block Ag1K2Sb1
_cod_original_cell_volume 543.5189
_cod_original_formula_sum 'Ag1 K2 Sb1'
_cod_database_code 7209345

loop_
_symmetry_equiv_pos_as_xyz
x,y,z
-x,-y,z+1/2
x,-y,-z
-x,y,-z+1/2
x+1/2,y+1/2,z
-x+1/2,-y+1/2,z+1/2
x+1/2,-y+1/2,-z
-x+1/2,y+1/2,-z+1/2

loop_
_atom_site_label
_atom_site_type_symbol
_atom_site_fract_x
_atom_site_fract_y
_atom_site_fract_z
_atom_site_occupancy
_atom_site_U_iso_or_equiv
K1 K 0.3283 0.3539 0.24 1 0.0
Ag1 Ag 0.5023 0 0 1 0.0
Sb1 Sb 0 0.237 0.25 1 0.0
